data_4132824
loop_
_publ_author_name
'Zhang, Yuanyuan'
'Zhang, Xuan'
'Lyu, Jiafei'
'Otake, Ken-Ichi'
'Wang, Xingjie'
'Redfern, Louis R.'
'Malliakas, Christos D.'
'Li, Zhanyong'
'Islamoglu, Timur'
'Wang, Bo'
'Farha, Omar K.'

_publ_section_title
;
 A Flexible Metal-Organic Framework with 4-Connected Zr<sub>6</sub> Nodes.
;
_journal_issue 36
_journal_name_full 'Journal of the American Chemical Society'
_journal_page_first 11179
_journal_page_last 11183
_journal_paper_doi 10.1021/jacs.8b06789
_journal_volume 140
_journal_year 2018
_chemical_formula_moiety '0.13(C88 H40 O128 Zr24)'
_chemical_formula_sum 'C11 H5 O16 Zr3'
_chemical_formula_weight 666.81
_space_group_crystal_system orthorhombic
_space_group_IT_number 74
_space_group_name_Hall '-I 2b 2'
_space_group_name_H-M_alt 'I m m a'
_atom_sites_solution_hydrogens geom
_atom_sites_solution_primary dual
_audit_creation_date 2018-08-09
_audit_creation_method
;
Olex2 1.2
(compiled 2018.05.29 svn.r3508 for OlexSys, GUI svn.r5506)
;
_cell_angle_alpha 90
_cell_angle_beta 90
_cell_angle_gamma 90
_cell_formula_units_Z 8
_cell_length_a 25.385(3)
_cell_length_b 30.661(3)
_cell_length_c 8.2771(9)
_cell_measurement_reflns_used 2449
_cell_measurement_temperature 200
_cell_measurement_theta_max 26.26
_cell_measurement_theta_min 2.55
_cell_volume 6442.3(12)
_computing_cell_refinement 'SAINT v8.34A (Bruker, 2013)'
_computing_data_reduction 'SAINT v8.34A (Bruker, 2013)'
_computing_molecular_graphics 'Olex2 (Dolomanov et al., 2009)'
_computing_publication_material 'Olex2 (Dolomanov et al., 2009)'
_computing_structure_refinement 'ShelXL (Sheldrick, 2015)'
_computing_structure_solution 'ShelXT (Sheldrick, 2015)'
_diffrn_ambient_temperature 200
_diffrn_detector 'Bruker APEX2 area detector'
_diffrn_detector_area_resol_mean 7.9
_diffrn_detector_type 'CCD area detector'
_diffrn_measured_fraction_theta_full 0.911
_diffrn_measured_fraction_theta_max 0.996
_diffrn_measurement_device 'three-circle diffractometer'
_diffrn_measurement_device_type 'Bruker SMART APEX2 area detector'
_diffrn_measurement_method '\w and \f scans'
_diffrn_radiation_monochromator 'mirror optics'
_diffrn_radiation_probe x-ray
_diffrn_radiation_type MoK\a
_diffrn_radiation_wavelength 0.71073
_diffrn_reflns_av_R_equivalents 0.0769
_diffrn_reflns_av_unetI/netI 0.0812
_diffrn_reflns_Laue_measured_fraction_full 0.911
_diffrn_reflns_Laue_measured_fraction_max 0.996
_diffrn_reflns_limit_h_max 26
_diffrn_reflns_limit_h_min -29
_diffrn_reflns_limit_k_max 19
_diffrn_reflns_limit_k_min -35
_diffrn_reflns_limit_l_max 7
_diffrn_reflns_limit_l_min -9
_diffrn_reflns_number 11037
_diffrn_reflns_point_group_measured_fraction_full 0.911
_diffrn_reflns_point_group_measured_fraction_max 0.996
_diffrn_reflns_theta_full 25.242
_diffrn_reflns_theta_max 24.404
_diffrn_reflns_theta_min 2.083
_diffrn_source 'microfocus sealed X-ray tube'
_diffrn_source_type 'Incoatec I\ms'
_diffrn_standards_number 0
_exptl_absorpt_coefficient_mu 1.001
_exptl_absorpt_correction_T_max 0.7454
_exptl_absorpt_correction_T_min 0.5770
_exptl_absorpt_correction_type multi-scan
_exptl_absorpt_process_details
'SADABS-2012/1 (Bruker,2012) was used for absorption correction. wR2(int) was 0.0816 before and 0.0589 after correction. The Ratio of minimum to maximum transmission is 0.7741. The \l/2 correction factor is 0.0015.'
_exptl_crystal_colour colourless
_exptl_crystal_colour_primary colourless
_exptl_crystal_density_diffrn 1.375
_exptl_crystal_description block
_exptl_crystal_F_000 2552
_exptl_crystal_size_max 0.03
_exptl_crystal_size_mid 0.02
_exptl_crystal_size_min 0.02
_refine_diff_density_max 1.938
_refine_diff_density_min -1.319
_refine_diff_density_rms 0.183
_refine_ls_extinction_method none
_refine_ls_goodness_of_fit_ref 1.037
_refine_ls_hydrogen_treatment constr
_refine_ls_matrix_type full
_refine_ls_number_parameters 148
_refine_ls_number_reflns 2783
_refine_ls_number_restraints 36
_refine_ls_restrained_S_all 1.035
_refine_ls_R_factor_all 0.1164
_refine_ls_R_factor_gt 0.0882
_refine_ls_shift/su_max 0.000
_refine_ls_shift/su_mean 0.000
_refine_ls_structure_factor_coef Fsqd
_refine_ls_weighting_details 'w=1/[\s^2^(Fo^2^)+(0.1317P)^2^+70.2411P] where P=(Fo^2^+2Fc^2^)/3'
_refine_ls_weighting_scheme calc
_refine_ls_wR_factor_gt 0.2212
_refine_ls_wR_factor_ref 0.2390
_reflns_Friedel_coverage 0.000
_reflns_number_gt 1856
_reflns_number_total 2783
_reflns_threshold_expression 'I > 2\s(I)'
_cod_data_source_file ja8b06789_si_008.cif
_cod_data_source_block imma_a
_cod_original_cell_volume 6442.4(12)
_cod_database_code 4132824
_shelxl_version_number 2014/6
_shelx_space_group_comment
;
The symmetry employed for this shelxl refinement is uniquely defined
by the following loop, which should always be used as a source of
symmetry information in preference to the above space-group names.
They are only intended as comments.
;
_shelx_estimated_absorpt_t_max 0.980
_shelx_estimated_absorpt_t_min 0.971
_olex2_refinement_description
;
1. Fixed Uiso
 At 1.2 times of:
  All C(H) groups
2. Uiso/Uaniso restraints and constraints
Uanis(C7) \\sim Ueq, Uanis(C7A) \\sim Ueq: with sigma of 0.1 and sigma for
terminal atoms of 0.2
Uanis(O3) \\sim Ueq: with sigma of 0.1 and sigma for terminal atoms of 0.2
Uanis(O5) \\sim Ueq, Uanis(O6) \\sim Ueq: with sigma of 0.1 and sigma for
terminal atoms of 0.2
Uanis(C4) \\sim Ueq: with sigma of 0.1 and sigma for terminal atoms of 0.2
Uanis(C7A) = Uanis(C7)
3. Others
 Fixed Sof: C7(0.5) H7(0.5) C7A(0.5) H7A(0.5)
4.a Aromatic/amide H refined with riding coordinates:
 C7(H7), C2(H2), C4(H4), C7A(H7A)
;
_olex2_submission_special_instructions 'No special instructions were received'

loop_
_space_group_symop_operation_xyz
'x, y, z'
'-x, -y+1/2, z'
'-x, y+1/2, -z'
'x, -y, -z'
'x+1/2, y+1/2, z+1/2'
'-x+1/2, -y+1, z+1/2'
'-x+1/2, y+1, -z+1/2'
'x+1/2, -y+1/2, -z+1/2'
'-x, -y, -z'
'x, y-1/2, -z'
'x, -y-1/2, z'
'-x, y, z'
'-x+1/2, -y+1/2, -z+1/2'
'x+1/2, y, -z+1/2'
'x+1/2, -y, z+1/2'
'-x+1/2, y+1/2, z+1/2'

loop_
_atom_site_label
_atom_site_type_symbol
_atom_site_fract_x
_atom_site_fract_y
_atom_site_fract_z
_atom_site_U_iso_or_equiv
_atom_site_adp_type
_atom_site_occupancy
_atom_site_site_symmetry_order
_atom_site_calc_flag
_atom_site_refinement_flags_posn
_atom_site_refinement_flags_adp
_atom_site_refinement_flags_occupancy
Zr2 Zr 0.33619(4) 0.2500 0.60968(15) 0.0307(4) Uani 1 2 d S T P
O5 O 0.2648(6) 0.1627(9) 0.374(2) 0.252(13) Uani 1 1 d . U .
O2 O 0.2079(3) 0.1935(3) 0.8212(11) 0.072(3) Uani 1 1 d . . .
Zr1 Zr 0.21658(4) 0.19283(5) 0.56699(16) 0.0599(5) Uani 1 1 d . . .
C5 C 0.5000 0.4088(6) 0.913(4) 0.121(12) Uani 1 2 d S T P
O8 O 0.4001(2) 0.2928(2) 0.6965(10) 0.0431(19) Uani 1 1 d . . .
O7 O 0.3589(5) 0.2096(6) 0.4050(13) 0.174(8) Uani 1 1 d . . .
O9 O 0.3647(3) 0.3327(3) 0.8951(13) 0.086(3) Uani 1 1 d . . .
O6 O 0.2616(4) 0.2500 0.496(2) 0.105(5) Uani 1 2 d S TU P
C7 C 0.5413(11) 0.4722(10) 1.048(6) 0.110(13) Uani 0.5 1 d . U .
H7 H 0.5719 0.4555 1.0711 0.132 Uiso 0.5 1 calc R . .
C1 C 0.4026(4) 0.3215(4) 0.8021(19) 0.061(4) Uani 1 1 d . . .
O1 O 0.1764(6) 0.2500 0.6293(14) 0.074(4) Uani 1 2 d S T P
C3 C 0.4530(4) 0.3451(4) 0.825(2) 0.078(5) Uani 1 1 d . . .
O3 O 0.2251(4) 0.1210(4) 0.618(3) 0.241(13) Uani 1 1 d . U .
C2 C 0.5000 0.3243(5) 0.795(3) 0.065(6) Uani 1 2 d S T P
H2 H 0.5000 0.2954 0.7535 0.078 Uiso 1 2 calc RS T P
O4 O 0.1769(4) 0.2011(6) 0.3332(14) 0.143(6) Uani 1 1 d . . .
C4 C 0.4532(4) 0.3870(4) 0.885(2) 0.112(7) Uani 1 1 d . U .
H4 H 0.4207 0.4010 0.9085 0.134 Uiso 1 1 calc R . .
C6 C 0.5000 0.4541(6) 0.965(4) 0.100(9) Uani 1 2 d S T P
C7A C 0.5377(11) 0.4830(10) 0.900(6) 0.110(13) Uani 0.5 1 d . U .
H7A H 0.5612 0.4726 0.8190 0.132 Uiso 0.5 1 calc R . .

loop_
_atom_site_aniso_label
_atom_site_aniso_U_11
_atom_site_aniso_U_22
_atom_site_aniso_U_33
_atom_site_aniso_U_23
_atom_site_aniso_U_13
_atom_site_aniso_U_12
Zr2 0.0062(6) 0.0556(10) 0.0302(7) 0.000 -0.0003(5) 0.000
O5 0.088(11) 0.46(3) 0.210(17) -0.24(2) -0.012(11) 0.052(16)
O2 0.026(4) 0.121(8) 0.071(6) -0.014(5) -0.004(4) 0.030(5)
Zr1 0.0080(6) 0.0932(11) 0.0785(9) -0.0534(8) 0.0005(5) -0.0055(5)
C5 0.019(9) 0.047(12) 0.30(4) -0.058(18) 0.000 0.000
O8 0.006(3) 0.040(4) 0.083(5) -0.013(4) 0.006(3) 0.000(3)
O7 0.104(10) 0.35(2) 0.068(7) -0.106(10) 0.018(7) 0.004(12)
O9 0.010(4) 0.083(7) 0.164(10) -0.072(7) -0.002(5) -0.004(4)
O6 0.011(6) 0.149(14) 0.155(14) 0.000 -0.008(8) 0.000
C7 0.015(7) 0.042(13) 0.27(4) -0.03(2) -0.049(19) -0.004(8)
C1 0.011(5) 0.044(7) 0.128(12) -0.025(8) 0.005(6) 0.004(5)
O1 0.107(11) 0.054(8) 0.062(7) 0.000 0.067(8) 0.000
C3 0.015(6) 0.037(7) 0.183(15) -0.046(9) -0.009(7) 0.001(5)
O3 0.051(7) 0.093(9) 0.58(4) -0.181(16) 0.041(12) -0.027(6)
C2 0.020(8) 0.024(8) 0.151(19) -0.020(10) 0.000 0.000
O4 0.046(6) 0.298(19) 0.084(8) -0.081(9) -0.013(6) 0.007(8)
C4 0.002(5) 0.047(8) 0.29(2) -0.073(11) -0.013(8) 0.005(5)
C6 0.022(9) 0.038(11) 0.24(3) -0.053(14) 0.000 0.000
C7A 0.015(7) 0.042(13) 0.27(4) -0.03(2) -0.049(19) -0.004(8)

loop_
_atom_type_symbol
_atom_type_description
_atom_type_scat_dispersion_real
_atom_type_scat_dispersion_imag
_atom_type_scat_source
C C 0.0033 0.0016 'International Tables Vol C Tables 4.2.6.8 and 6.1.1.4'
H H 0.0000 0.0000 'International Tables Vol C Tables 4.2.6.8 and 6.1.1.4'
O O 0.0106 0.0060 'International Tables Vol C Tables 4.2.6.8 and 6.1.1.4'
Zr Zr -2.9673 0.5597 'International Tables Vol C Tables 4.2.6.8 and 6.1.1.4'

loop_
_geom_angle_atom_site_label_1
_geom_angle_atom_site_label_2
_geom_angle_atom_site_label_3
_geom_angle
_geom_angle_site_symmetry_1
_geom_angle_site_symmetry_3
O2 Zr2 O2 108.1(5) 7_546 13_556
O2 Zr2 Zr1 34.3(2) 13_556 11_565
O2 Zr2 Zr1 35.2(2) 7_546 7_546
O2 Zr2 Zr1 90.1(3) 13_556 7_546
O2 Zr2 Zr1 88.8(2) 13_556 .
O2 Zr2 Zr1 34.3(2) 7_546 .
O2 Zr2 Zr1 88.8(2) 7_546 11_565
O2 Zr2 Zr1 90.1(3) 7_546 13_556
O2 Zr2 Zr1 35.2(2) 13_556 13_556
O2 Zr2 O8 79.4(3) 7_546 11_565
O2 Zr2 O8 79.4(3) 13_556 .
O2 Zr2 O8 141.1(3) 7_546 .
O2 Zr2 O8 141.1(3) 13_556 11_565
O2 Zr2 O7 143.8(5) 7_546 11_565
O2 Zr2 O7 143.8(5) 13_556 .
O2 Zr2 O7 83.4(6) 7_546 .
O2 Zr2 O7 83.4(6) 13_556 11_565
O2 Zr2 O1 70.1(3) 13_556 13_556
O2 Zr2 O1 70.1(3) 7_546 13_556
Zr1 Zr2 Zr1 89.77(4) 7_546 11_565
Zr1 Zr2 Zr1 59.66(5) 11_565 .
Zr1 Zr2 Zr1 89.77(4) 13_556 .
Zr1 Zr2 Zr1 60.71(5) 13_556 7_546
Zr1 Zr2 Zr1 59.55(4) 7_546 .
Zr1 Zr2 Zr1 59.55(4) 13_556 11_565
O8 Zr2 Zr1 164.13(19) 11_565 11_565
O8 Zr2 Zr1 164.13(19) . .
O8 Zr2 Zr1 74.47(18) . 13_556
O8 Zr2 Zr1 74.46(18) 11_565 7_546
O8 Zr2 Zr1 109.4(2) . 7_546
O8 Zr2 Zr1 111.75(17) 11_565 .
O8 Zr2 Zr1 109.4(2) 11_565 13_556
O8 Zr2 Zr1 111.75(17) . 11_565
O8 Zr2 O8 72.9(4) . 11_565
O7 Zr2 Zr1 114.5(5) 11_565 13_556
O7 Zr2 Zr1 114.5(5) . 7_546
O7 Zr2 Zr1 82.4(4) . .
O7 Zr2 Zr1 115.7(4) . 11_565
O7 Zr2 Zr1 172.1(4) 11_565 7_546
O7 Zr2 Zr1 115.7(4) 11_565 .
O7 Zr2 Zr1 82.4(4) 11_565 11_565
O7 Zr2 Zr1 172.1(4) . 13_556
O7 Zr2 O8 113.4(4) . .
O7 Zr2 O8 73.8(5) 11_565 .
O7 Zr2 O8 73.8(5) . 11_565
O7 Zr2 O8 113.4(4) 11_565 11_565
O7 Zr2 O7 69.4(10) 11_565 .
O7 Zr2 O1 143.9(5) 11_565 13_556
O7 Zr2 O1 143.9(5) . 13_556
O6 Zr2 O2 69.6(3) . 7_546
O6 Zr2 O2 69.6(3) . 13_556
O6 Zr2 Zr1 89.9(4) . 7_546
O6 Zr2 Zr1 35.3(2) . .
O6 Zr2 Zr1 35.3(2) . 11_565
O6 Zr2 Zr1 89.9(4) . 13_556
O6 Zr2 O8 143.45(18) . 11_565
O6 Zr2 O8 143.45(18) . .
O6 Zr2 O7 83.7(5) . .
O6 Zr2 O7 83.7(5) . 11_565
O6 Zr2 O1 108.1(6) . 13_556
O1 Zr2 Zr1 88.5(3) 13_556 11_565
O1 Zr2 Zr1 34.94(19) 13_556 7_546
O1 Zr2 Zr1 88.5(3) 13_556 .
O1 Zr2 Zr1 34.94(19) 13_556 13_556
O1 Zr2 O8 77.6(4) 13_556 11_565
O1 Zr2 O8 77.6(4) 13_556 .
Zr1 O2 Zr2 111.2(4) 7_546 13_556
Zr1 O2 Zr2 109.1(4) . 13_556
Zr1 O2 Zr1 109.8(4) . 7_546
Zr2 Zr1 Zr2 90.23(4) 13_556 .
Zr2 Zr1 Zr1 59.64(3) 13_556 11_565
Zr2 Zr1 Zr1 61.02(4) 13_556 7_546
O5 Zr1 Zr2 78.7(5) . .
O5 Zr1 Zr2 168.8(5) . 13_556
O5 Zr1 Zr1 114.7(8) . 11_565
O5 Zr1 Zr1 111.0(4) . 7_546
O5 Zr1 O9 117.8(6) . 13_556
O5 Zr1 O3 71.0(9) . .
O2 Zr1 Zr2 89.1(2) . .
O2 Zr1 Zr2 90.4(3) 7_546 13_556
O2 Zr1 Zr2 34.5(2) 7_546 .
O2 Zr1 Zr2 35.7(2) . 13_556
O2 Zr1 O5 141.1(7) . .
O2 Zr1 O5 79.6(5) 7_546 .
O2 Zr1 O2 70.2(4) . 7_546
O2 Zr1 Zr1 35.2(2) . 7_546
O2 Zr1 Zr1 89.5(3) . 11_565
O2 Zr1 Zr1 89.5(3) 7_546 11_565
O2 Zr1 Zr1 35.0(2) 7_546 7_546
O2 Zr1 O9 76.5(3) . 13_556
O2 Zr1 O9 140.9(4) 7_546 13_556
O2 Zr1 O6 68.8(4) 7_546 .
O2 Zr1 O6 108.5(5) . .
O2 Zr1 O3 80.8(4) 7_546 .
O2 Zr1 O3 80.4(6) . .
O2 Zr1 O4 142.7(4) 7_546 .
O2 Zr1 O4 145.9(4) . .
Zr1 Zr1 Zr2 59.43(3) 7_546 .
Zr1 Zr1 Zr2 60.17(2) 11_565 .
Zr1 Zr1 Zr1 90.0 7_546 11_565
O9 Zr1 Zr2 163.4(2) 13_556 .
O9 Zr1 Zr2 73.2(2) 13_556 13_556
O9 Zr1 Zr1 109.3(3) 13_556 7_546
O9 Zr1 Zr1 110.5(2) 13_556 11_565
O9 Zr1 O3 73.7(4) 13_556 .
O6 Zr1 Zr2 90.3(4) . 13_556
O6 Zr1 Zr2 34.2(3) . .
O6 Zr1 O5 81.4(8) . .
O6 Zr1 Zr1 88.9(4) . 7_546
O6 Zr1 Zr1 36.3(3) . 11_565
O6 Zr1 O9 143.9(4) . 13_556
O6 Zr1 O3 142.0(4) . .
O6 Zr1 O4 84.8(6) . .
O1 Zr1 Zr2 36.7(3) . 13_556
O1 Zr1 Zr2 88.8(4) . .
O1 Zr1 O5 142.9(8) . .
O1 Zr1 O2 72.3(4) . .
O1 Zr1 O2 108.9(5) . 7_546
O1 Zr1 Zr1 91.3(4) . 7_546
O1 Zr1 Zr1 33.1(3) . 11_565
O1 Zr1 O9 78.9(4) . 13_556
O1 Zr1 O6 69.4(4) . .
O1 Zr1 O3 145.0(5) . .
O1 Zr1 O4 84.1(6) . .
O3 Zr1 Zr2 112.6(3) . .
O3 Zr1 Zr2 112.7(5) . 13_556
O3 Zr1 Zr1 167.8(5) . 11_565
O3 Zr1 Zr1 77.8(5) . 7_546
O4 Zr1 Zr2 115.2(4) . .
O4 Zr1 Zr2 116.4(3) . 13_556
O4 Zr1 O5 70.5(6) . .
O4 Zr1 Zr1 83.4(4) . 11_565
O4 Zr1 Zr1 173.2(4) . 7_546
O4 Zr1 O9 74.9(5) . 13_556
O4 Zr1 O3 108.8(7) . .
C4 C5 C4 118.6(16) . 12_655
C4 C5 C6 120.7(8) . .
C4 C5 C6 120.7(8) 12_655 .
C1 O8 Zr2 133.5(6) . .
C1 O9 Zr1 133.4(7) . 13_556
Zr2 O6 Zr1 110.4(5) . 11_565
Zr2 O6 Zr1 110.4(5) . .
Zr1 O6 Zr1 107.4(6) 11_565 .
C6 C7 C7A 119(3) . 4_567
O8 C1 O9 125.1(10) . .
O8 C1 C3 118.6(11) . .
O9 C1 C3 116.3(11) . .
Zr1 O1 Zr2 108.4(4) 11_565 13_556
Zr1 O1 Zr2 108.4(4) . 13_556
Zr1 O1 Zr1 113.7(5) 11_565 .
C2 C3 C1 120.1(11) . .
C2 C3 C4 119.6(10) . .
C4 C3 C1 120.2(10) . .
C3 C2 C3 120.5(15) . 12_655
C3 C4 C5 120.8(11) . .
C7 C6 C5 122.4(17) . .
C7 C6 C5 122.4(17) 12_655 .
C7 C6 C7 100(3) . 12_655
C7 C6 C7A 55(2) . .
C7 C6 C7A 117.2(19) 12_655 .
C7 C6 C7A 117.3(19) . 12_655
C7 C6 C7A 55(2) 12_655 12_655
C7A C6 C5 119(2) . .
C7A C6 C5 119(2) 12_655 .
C7A C6 C7A 85(3) . 12_655
C6 C7A C7 122(4) . 4_567

loop_
_geom_bond_atom_site_label_1
_geom_bond_atom_site_label_2
_geom_bond_distance
_geom_bond_site_symmetry_2
Zr2 O2 2.142(8) 7_546
Zr2 O2 2.142(8) 13_556
Zr2 Zr1 3.5237(14) .
Zr2 Zr1 3.4682(15) 7_546
Zr2 Zr1 3.5236(14) 11_565
Zr2 Zr1 3.4682(15) 13_556
Zr2 O8 2.206(7) .
Zr2 O8 2.206(7) 11_565
Zr2 O7 2.178(11) 11_565
Zr2 O7 2.178(11) .
Zr2 O6 2.116(12) .
Zr2 O1 2.183(11) 13_556
O5 Zr1 2.215(12) .
O2 Zr2 2.142(8) 13_556
O2 Zr1 2.116(9) .
O2 Zr1 2.128(8) 7_546
Zr1 Zr2 3.4682(15) 13_556
Zr1 O2 2.128(8) 7_546
Zr1 Zr1 3.506(3) 11_565
Zr1 Zr1 3.472(2) 7_546
Zr1 O9 2.228(8) 13_556
Zr1 O6 2.175(8) .
Zr1 O1 2.093(6) .
Zr1 O3 2.251(16) .
Zr1 O4 2.196(11) .
C5 C4 1.382(14) 12_655
C5 C4 1.382(14) .
C5 C6 1.46(2) .
O8 C1 1.243(14) .
O9 Zr1 2.228(8) 13_556
O9 C1 1.279(14) .
O6 Zr1 2.175(8) 11_565
C7 C6 1.37(3) .
C7 C7A 1.44(3) 4_567
C1 C3 1.482(15) .
O1 Zr2 2.183(11) 13_556
O1 Zr1 2.093(6) 11_565
C3 C2 1.374(13) .
C3 C4 1.379(16) .
C2 C3 1.374(13) 12_655
C6 C7 1.37(3) 12_655
C6 C7A 1.41(4) .
C6 C7A 1.41(4) 12_655
C7A C7 1.44(3) 4_567

loop_
_smtbx_masks_void_nr
_smtbx_masks_void_average_x
_smtbx_masks_void_average_y
_smtbx_masks_void_average_z
_smtbx_masks_void_volume
_smtbx_masks_void_count_electrons
1 -0.743 -0.246 -0.036 3436.0 489.3
